data_4072723
loop_
_publ_author_name
'Douglas, Thomas M.'
'Molinos, Eduardo'
'Brayshaw, Simon K.'
'Weller, Andrew S.'

_publ_section_title
;
 Rhodium Phosphine Olefin Complexes of the Weakly Coordinating Anions
 [BArF4]-and [1-closo-CB11H6Br6]-. Kinetic versus Thermodynamic Factors in
 Anion Coordination and Complex Reactivity
;
_journal_issue 3
_journal_name_full Organometallics
_journal_page_first 463
_journal_paper_doi 10.1021/om060975d
_journal_volume 26
_journal_year 2007
_chemical_formula_moiety 'C16 H31 B11 Br6 P Rh'
_chemical_formula_sum 'C16 H31 B11 Br6 P Rh'
_chemical_formula_weight 955.66
_chemical_name_common 'Compound 2'
_chemical_name_systematic
;
?
;
_space_group_IT_number 19
_symmetry_cell_setting orthorhombic
_symmetry_space_group_name_Hall 'P 2ac 2ab'
_symmetry_space_group_name_H-M 'P 21 21 21'
_atom_sites_solution_hydrogens geom
_atom_sites_solution_primary direct
_atom_sites_solution_secondary difmap
_audit_creation_method SHELXL-97
_cell_angle_alpha 90.00
_cell_angle_beta 90.00
_cell_angle_gamma 90.00
_cell_formula_units_Z 4
_cell_length_a 12.9014(1)
_cell_length_b 13.8202(1)
_cell_length_c 16.3616(2)
_cell_measurement_reflns_used 119804
_cell_measurement_temperature 150(2)
_cell_measurement_theta_max 29.131
_cell_measurement_theta_min 2.910
_cell_volume 2917.27(5)
_computing_cell_refinement 'HKL Scalepack (Otwinowski & Minor 1997)'
_computing_data_collection 'Collect, Nonius program suite version 1.9 (1997)'
_computing_data_reduction 'Denzo and Scalepack (Otwinowski & Minor, 1997)'
_computing_molecular_graphics 'ORTEP3 for Windows - L. J. Farrugia, J. Appl. Crystallogr. 1997, 30, 565'
_computing_publication_material 'SHELX97-2, G. M. Sheldrick'
_computing_structure_refinement
;
 SHELX97-2 Program for Crystal Structure Analysis. G. M. Sheldrick,
 Institut f. Anorg. Chemie der Universit\"at, Tammanstrasse 4, 
 D-3400 G\"ottingen, Germany, 1998.
;
_computing_structure_solution
; 
 SIR97- Altomare A., Burla M.C., Camalli M., Cascarano G.L., Giacovazzo C. , 
 Guagliardi A., Moliterni A.G.G., Polidori G.,Spagna R. 
 (1999) J. Appl. Cryst. 32, 115-119.
;
_diffrn_ambient_temperature 150(2)
_diffrn_measured_fraction_theta_full 0.990
_diffrn_measured_fraction_theta_max 0.990
_diffrn_measurement_device_type 'Nonius Kappa CCD'
_diffrn_measurement_method '588 1.0 degree images with \f and \w scans'
_diffrn_radiation_monochromator graphite
_diffrn_radiation_source 'fine-focus sealed tube'
_diffrn_radiation_type MoK\a
_diffrn_radiation_wavelength 0.71073
_diffrn_reflns_av_R_equivalents 0.0780
_diffrn_reflns_av_sigmaI/netI 0.0383
_diffrn_reflns_limit_h_max 17
_diffrn_reflns_limit_h_min -17
_diffrn_reflns_limit_k_max 18
_diffrn_reflns_limit_k_min -18
_diffrn_reflns_limit_l_max 22
_diffrn_reflns_limit_l_min -21
_diffrn_reflns_number 61703
_diffrn_reflns_theta_full 29.13
_diffrn_reflns_theta_max 29.13
_diffrn_reflns_theta_min 5.32
_exptl_absorpt_coefficient_mu 8.868
_exptl_absorpt_correction_T_max 0.3497
_exptl_absorpt_correction_T_min 0.2152
_exptl_absorpt_correction_type multi-scan
_exptl_absorpt_process_details
;
multi-scan from symmetry-related measurements 
 Sortav (Blessing 1995)
;
_exptl_crystal_colour orange
_exptl_crystal_density_diffrn 2.176
_exptl_crystal_density_method 'not measured'
_exptl_crystal_description block
_exptl_crystal_F_000 1808
_exptl_crystal_size_max 0.25
_exptl_crystal_size_mid 0.18
_exptl_crystal_size_min 0.15
_refine_diff_density_max 1.021
_refine_diff_density_min -0.798
_refine_diff_density_rms 0.113
_refine_ls_abs_structure_details 'Flack H D (1983), Acta Cryst. A39, 876-881'
_refine_ls_abs_structure_Flack -0.014(6)
_refine_ls_extinction_method none
_refine_ls_goodness_of_fit_ref 1.034
_refine_ls_hydrogen_treatment mixed
_refine_ls_matrix_type full
_refine_ls_number_parameters 330
_refine_ls_number_reflns 7799
_refine_ls_number_restraints 11
_refine_ls_restrained_S_all 1.034
_refine_ls_R_factor_all 0.0390
_refine_ls_R_factor_gt 0.0311
_refine_ls_shift/su_max 0.001
_refine_ls_shift/su_mean 0.000
_refine_ls_structure_factor_coef Fsqd
_refine_ls_weighting_details 'calc w=1/[\s^2^(Fo^2^)+(0.0276P)^2^+3.7753P] where P=(Fo^2^+2Fc^2^)/3'
_refine_ls_weighting_scheme calc
_refine_ls_wR_factor_gt 0.0649
_refine_ls_wR_factor_ref 0.0680
_reflns_number_gt 7004
_reflns_number_total 7799
_reflns_threshold_expression >2sigma(I)
_cod_data_source_file om060975dsi20061023_024643.cif
_cod_data_source_block h06asw15
_cod_depositor_comments
;
The following automatic conversions were performed:

'_symmetry_cell_setting' value 'Orthorhombic' changed to
'orthorhombic' according to
/home/saulius/struct/CIF-dictionaries/cif_core.dic dictionary named
'cif_core.dic' version 2.4.1 from 2010-06-29.

Automatic conversion script
Id: cif_fix_values 1715 2011-07-08 13:25:40Z adriana 
;
_cod_original_cell_volume 2917.23(5)
_cod_database_code 4072723

loop_
_symmetry_equiv_pos_as_xyz
'x, y, z'
'-x+1/2, -y, z+1/2'
'x+1/2, -y+1/2, -z'
'-x, y+1/2, -z+1/2'

loop_
_atom_site_label
_atom_site_type_symbol
_atom_site_fract_x
_atom_site_fract_y
_atom_site_fract_z
_atom_site_U_iso_or_equiv
_atom_site_adp_type
_atom_site_occupancy
_atom_site_symmetry_multiplicity
_atom_site_calc_flag
_atom_site_refinement_flags
Rh Rh 0.63779(3) -0.12634(2) 0.85410(2) 0.02610(8) Uani 1 1 d .
P P 0.59280(9) -0.27460(8) 0.82103(7) 0.0272(2) Uani 1 1 d .
C1 C 0.4666(4) -0.2777(3) 0.8731(3) 0.0341(10) Uani 1 1 d .
H1 H 0.4266 -0.3393 0.8670 0.041 Uiso 1 1 calc R
C2 C 0.4901(4) -0.2467(4) 0.9618(3) 0.0383(11) Uani 1 1 d .
H2A H 0.4271 -0.2484 0.9963 0.046 Uiso 1 1 calc R
H2B H 0.5443 -0.2878 0.9868 0.046 Uiso 1 1 calc R
C3 C 0.5282(4) -0.1434(3) 0.9487(3) 0.0323(10) Uani 1 1 d D
C4 C 0.4807(4) -0.1076(3) 0.8768(3) 0.0302(9) Uani 1 1 d D
C5 C 0.4109(3) -0.1852(3) 0.8421(3) 0.0331(10) Uani 1 1 d .
H5A H 0.4087 -0.1827 0.7816 0.040 Uiso 1 1 calc R
H5B H 0.3395 -0.1802 0.8640 0.040 Uiso 1 1 calc R
C6 C 0.6796(4) -0.3717(3) 0.8544(3) 0.0323(9) Uani 1 1 d .
H6 H 0.7446 -0.3626 0.8220 0.039 Uiso 1 1 calc R
C7 C 0.7151(5) -0.3766(4) 0.9446(3) 0.0442(12) Uani 1 1 d .
H7A H 0.7628 -0.3225 0.9575 0.053 Uiso 1 1 calc R
H7B H 0.6549 -0.3737 0.9820 0.053 Uiso 1 1 calc R
C8 C 0.7700(5) -0.4726(4) 0.9517(4) 0.0485(14) Uani 1 1 d .
H8A H 0.7662 -0.4974 1.0084 0.058 Uiso 1 1 calc R
H8B H 0.8438 -0.4663 0.9359 0.058 Uiso 1 1 calc R
C9 C 0.7130(5) -0.5403(4) 0.8930(3) 0.0443(13) Uani 1 1 d .
H9A H 0.6693 -0.5864 0.9240 0.053 Uiso 1 1 calc R
H9B H 0.7633 -0.5776 0.8600 0.053 Uiso 1 1 calc R
C10 C 0.6452(4) -0.4772(3) 0.8374(3) 0.0358(10) Uani 1 1 d .
H10A H 0.5709 -0.4860 0.8506 0.043 Uiso 1 1 calc R
H10B H 0.6565 -0.4941 0.7793 0.043 Uiso 1 1 calc R
C11 C 0.5779(4) -0.3087(3) 0.7126(3) 0.0302(9) Uani 1 1 d .
H11 H 0.5517 -0.3768 0.7115 0.036 Uiso 1 1 calc R
C12 C 0.5069(4) -0.2495(3) 0.6570(3) 0.0336(10) Uani 1 1 d .
H12A H 0.4332 -0.2671 0.6652 0.040 Uiso 1 1 calc R
H12B H 0.5156 -0.1792 0.6666 0.040 Uiso 1 1 calc R
C13 C 0.5443(4) -0.2781(4) 0.5718(3) 0.0385(11) Uani 1 1 d .
H13A H 0.5196 -0.3436 0.5569 0.046 Uiso 1 1 calc R
H13B H 0.5202 -0.2313 0.5301 0.046 Uiso 1 1 calc R
C14 C 0.6614(4) -0.2761(4) 0.5797(3) 0.0379(11) Uani 1 1 d .
H14A H 0.6883 -0.2100 0.5699 0.045 Uiso 1 1 calc R
H14B H 0.6938 -0.3208 0.5399 0.045 Uiso 1 1 calc R
C15 C 0.6842(4) -0.3086(4) 0.6678(3) 0.0369(10) Uani 1 1 d .
H15A H 0.7328 -0.2632 0.6946 0.044 Uiso 1 1 calc R
H15B H 0.7152 -0.3741 0.6683 0.044 Uiso 1 1 calc R
C1' C 0.9286(4) 0.1965(3) 0.7643(3) 0.0295(9) Uani 1 1 d .
H1' H 0.9426(9) 0.259(4) 0.7508(9) 0.035 Uiso 1 1 calc R
B2 B 1.0111(4) 0.1421(3) 0.8315(3) 0.0265(10) Uani 1 1 d D
H2' H 1.0785(15) 0.1756(8) 0.8595(7) 0.032 Uiso 1 1 calc RD
B3 B 1.0094(4) 0.1107(4) 0.7258(3) 0.0299(10) Uani 1 1 d D
H3' H 1.0757(15) 0.1247(5) 0.6865(9) 0.036 Uiso 1 1 calc RD
B4 B 0.8803(4) 0.1248(4) 0.6892(3) 0.0310(11) Uani 1 1 d D
H4' H 0.8643(5) 0.1476(6) 0.6264(14) 0.037 Uiso 1 1 calc RD
B5 B 0.8015(4) 0.1649(3) 0.7724(3) 0.0268(10) Uani 1 1 d D
H5' H 0.7357(15) 0.2127(11) 0.7628(4) 0.032 Uiso 1 1 calc RD
B6 B 0.8820(4) 0.1763(3) 0.8603(3) 0.0260(9) Uani 1 1 d D
H6' H 0.8673(5) 0.2313(13) 0.9061(11) 0.031 Uiso 1 1 calc RD
B7 B 0.9312(4) 0.0592(3) 0.8855(3) 0.0249(9) Uani 1 1 d .
B8 B 1.0106(4) 0.0178(3) 0.8018(3) 0.0249(9) Uani 1 1 d .
B9 B 0.9294(4) 0.0075(3) 0.7133(3) 0.0261(10) Uani 1 1 d .
B10 B 0.8003(4) 0.0406(3) 0.7422(3) 0.0253(10) Uani 1 1 d .
B11 B 0.8026(4) 0.0733(3) 0.8477(3) 0.0242(9) Uani 1 1 d .
B12 B 0.8807(3) -0.0235(3) 0.8114(3) 0.0213(9) Uani 1 1 d .
Br7 Br 0.95581(4) 0.01861(3) 0.99697(3) 0.03490(11) Uani 1 1 d .
Br8 Br 1.13101(3) -0.06348(3) 0.82072(3) 0.03244(10) Uani 1 1 d .
Br9 Br 0.95457(4) -0.08834(3) 0.62812(3) 0.03363(11) Uani 1 1 d .
Br10 Br 0.67791(4) -0.02389(3) 0.69902(3) 0.03457(11) Uani 1 1 d .
Br11 Br 0.68231(3) 0.04567(3) 0.91654(3) 0.03029(10) Uani 1 1 d .
Br12 Br 0.84176(3) -0.15595(3) 0.84225(3) 0.02706(9) Uani 1 1 d .
H3 H 0.539(4) -0.097(3) 0.992(3) 0.028(12) Uiso 1 1 d D
H4 H 0.469(4) -0.040(3) 0.870(3) 0.035(13) Uiso 1 1 d D

loop_
_atom_site_aniso_label
_atom_site_aniso_U_11
_atom_site_aniso_U_22
_atom_site_aniso_U_33
_atom_site_aniso_U_23
_atom_site_aniso_U_13
_atom_site_aniso_U_12
Rh 0.02519(15) 0.02567(15) 0.02743(16) 0.00014(13) 0.00180(13) -0.00291(13)
P 0.0263(5) 0.0268(5) 0.0286(5) 0.0020(4) 0.0004(4) -0.0025(4)
C1 0.030(2) 0.033(2) 0.040(3) 0.000(2) 0.007(2) -0.0054(19)
C2 0.037(3) 0.044(3) 0.034(2) 0.005(2) 0.010(2) -0.005(2)
C3 0.032(2) 0.036(2) 0.029(2) -0.0026(19) 0.0050(18) -0.0037(19)
C4 0.028(2) 0.030(2) 0.032(2) -0.0022(18) 0.0021(18) -0.0049(17)
C5 0.024(2) 0.037(2) 0.038(3) -0.002(2) 0.0002(19) -0.0019(18)
C6 0.031(2) 0.029(2) 0.037(2) 0.0025(19) 0.0022(19) -0.0037(18)
C7 0.050(3) 0.039(3) 0.044(3) 0.004(2) -0.010(2) 0.003(2)
C8 0.047(3) 0.051(3) 0.048(3) 0.017(3) -0.003(2) 0.005(3)
C9 0.054(3) 0.035(3) 0.044(3) 0.005(2) 0.005(2) 0.013(2)
C10 0.041(3) 0.029(2) 0.037(2) 0.0026(19) 0.007(2) 0.001(2)
C11 0.034(2) 0.029(2) 0.027(2) 0.0002(18) -0.0028(18) -0.0047(18)
C12 0.034(2) 0.033(2) 0.034(2) 0.0014(19) 0.000(2) -0.0026(18)
C13 0.046(3) 0.041(3) 0.029(2) 0.001(2) -0.003(2) -0.007(2)
C14 0.041(3) 0.040(2) 0.032(2) -0.002(2) 0.006(2) 0.001(2)
C15 0.037(3) 0.040(2) 0.033(2) -0.002(2) 0.001(2) 0.002(2)
C1' 0.031(2) 0.0195(19) 0.038(2) 0.0015(18) 0.0054(19) -0.0022(17)
B2 0.029(2) 0.024(2) 0.027(2) 0.0002(19) 0.0004(18) 0.0001(18)
B3 0.032(3) 0.026(2) 0.032(3) 0.0028(19) 0.007(2) -0.002(2)
B4 0.036(3) 0.027(2) 0.029(2) 0.001(2) 0.003(2) 0.002(2)
B5 0.032(3) 0.024(2) 0.024(2) 0.0012(18) -0.0010(19) 0.0013(19)
B6 0.030(2) 0.023(2) 0.025(2) -0.0028(18) -0.0005(19) -0.0008(18)
B7 0.029(2) 0.021(2) 0.024(2) -0.0015(18) -0.0043(18) -0.0002(18)
B8 0.021(2) 0.0199(19) 0.034(2) 0.0021(19) 0.0034(18) 0.0002(17)
B9 0.031(3) 0.021(2) 0.026(2) -0.0008(18) 0.0005(19) 0.0000(18)
B10 0.022(2) 0.026(2) 0.028(2) 0.0056(19) -0.0070(18) -0.0006(18)
B11 0.023(2) 0.025(2) 0.024(2) -0.0011(18) 0.0035(18) -0.0010(17)
B12 0.019(2) 0.0218(19) 0.023(2) 0.0013(17) 0.0012(17) 0.0023(16)
Br7 0.0459(3) 0.0345(2) 0.0243(2) 0.00026(18) -0.00672(19) 0.0053(2)
Br8 0.0260(2) 0.0285(2) 0.0428(2) -0.00400(18) -0.00261(19) 0.00358(17)
Br9 0.0464(3) 0.0292(2) 0.0253(2) -0.00383(17) 0.00247(19) 0.00424(19)
Br10 0.0322(2) 0.0347(2) 0.0368(2) -0.00347(19) -0.01104(19) -0.00073(19)
Br11 0.0286(2) 0.0286(2) 0.0336(2) -0.00290(17) 0.00706(18) -0.00059(17)
Br12 0.0276(2) 0.02100(17) 0.0326(2) 0.00297(16) 0.00011(16) -0.00086(15)

loop_
_atom_type_symbol
_atom_type_description
_atom_type_scat_dispersion_real
_atom_type_scat_dispersion_imag
_atom_type_scat_source
C C 0.0033 0.0016 'International Tables Vol C Tables 4.2.6.8 and 6.1.1.4'
H H 0.0000 0.0000 'International Tables Vol C Tables 4.2.6.8 and 6.1.1.4'
B B 0.0013 0.0007 'International Tables Vol C Tables 4.2.6.8 and 6.1.1.4'
Br Br -0.2901 2.4595 'International Tables Vol C Tables 4.2.6.8 and 6.1.1.4'
P P 0.1023 0.0942 'International Tables Vol C Tables 4.2.6.8 and 6.1.1.4'
Rh Rh -1.1178 0.9187 'International Tables Vol C Tables 4.2.6.8 and 6.1.1.4'

loop_
_geom_angle_atom_site_label_1
_geom_angle_atom_site_label_2
_geom_angle_atom_site_label_3
_geom_angle
C4 Rh C3 39.51(18)
C4 Rh P 84.40(13)
C3 Rh P 84.24(13)
C4 Rh Br11 91.76(12)
C3 Rh Br11 87.85(13)
P Rh Br11 171.32(4)
C4 Rh Br12 173.66(13)
C3 Rh Br12 134.16(13)
P Rh Br12 95.71(3)
Br11 Rh Br12 87.243(16)
C4 Rh Br10 105.38(13)
C3 Rh Br10 143.31(13)
P Rh Br10 106.38(3)
Br11 Rh Br10 82.133(15)
Br12 Rh Br10 80.691(15)
C6 P C1 112.7(2)
C6 P C11 99.4(2)
C1 P C11 110.3(2)
C6 P Rh 116.64(15)
C1 P Rh 98.14(15)
C11 P Rh 120.16(16)
C2 C1 C5 99.8(4)
C2 C1 P 104.8(3)
C5 C1 P 103.9(3)
C2 C1 H1 115.5
C5 C1 H1 115.5
P C1 H1 115.5
C3 C2 C1 101.0(4)
C3 C2 H2A 111.6
C1 C2 H2A 111.6
C3 C2 H2B 111.6
C1 C2 H2B 111.6
H2A C2 H2B 109.4
C4 C3 C2 107.7(4)
C4 C3 Rh 69.0(3)
C2 C3 Rh 115.1(3)
C4 C3 H3 116(3)
C2 C3 H3 125(3)
Rh C3 H3 111(3)
C3 C4 C5 108.9(4)
C3 C4 Rh 71.4(3)
C5 C4 Rh 115.2(3)
C3 C4 H4 121(3)
C5 C4 H4 124(3)
Rh C4 H4 105(3)
C4 C5 C1 100.7(4)
C4 C5 H5A 111.6
C1 C5 H5A 111.6
C4 C5 H5B 111.6
C1 C5 H5B 111.6
H5A C5 H5B 109.4
C7 C6 C10 102.5(4)
C7 C6 P 119.9(3)
C10 C6 P 117.4(3)
C7 C6 H6 105.2
C10 C6 H6 105.2
P C6 H6 105.2
C8 C7 C6 104.5(4)
C8 C7 H7A 110.8
C6 C7 H7A 110.8
C8 C7 H7B 110.8
C6 C7 H7B 110.8
H7A C7 H7B 108.9
C7 C8 C9 105.3(4)
C7 C8 H8A 110.7
C9 C8 H8A 110.7
C7 C8 H8B 110.7
C9 C8 H8B 110.7
H8A C8 H8B 108.8
C8 C9 C10 107.4(4)
C8 C9 H9A 110.2
C10 C9 H9A 110.2
C8 C9 H9B 110.2
C10 C9 H9B 110.2
H9A C9 H9B 108.5
C9 C10 C6 105.4(4)
C9 C10 H10A 110.7
C6 C10 H10A 110.7
C9 C10 H10B 110.7
C6 C10 H10B 110.7
H10A C10 H10B 108.8
C12 C11 C15 104.4(4)
C12 C11 P 119.8(3)
C15 C11 P 111.1(3)
C12 C11 H11 107.0
C15 C11 H11 107.0
P C11 H11 107.0
C13 C12 C11 102.4(4)
C13 C12 H12A 111.3
C11 C12 H12A 111.3
C13 C12 H12B 111.3
C11 C12 H12B 111.3
H12A C12 H12B 109.2
C14 C13 C12 103.4(4)
C14 C13 H13A 111.1
C12 C13 H13A 111.1
C14 C13 H13B 111.1
C12 C13 H13B 111.1
H13A C13 H13B 109.0
C13 C14 C15 105.4(4)
C13 C14 H14A 110.7
C15 C14 H14A 110.7
C13 C14 H14B 110.7
C15 C14 H14B 110.7
H14A C14 H14B 108.8
C14 C15 C11 105.9(4)
C14 C15 H15A 110.6
C11 C15 H15A 110.6
C14 C15 H15B 110.6
C11 C15 H15B 110.6
H15A C15 H15B 108.7
B4 C1' B3 63.2(3)
B4 C1' B5 63.4(3)
B3 C1' B5 116.1(3)
B4 C1' B6 116.2(3)
B3 C1' B6 116.3(3)
B5 C1' B6 63.0(3)
B4 C1' B2 116.0(3)
B3 C1' B2 63.2(3)
B5 C1' B2 115.9(3)
B6 C1' B2 63.5(3)
B4 C1' H1' 116.8
B3 C1' H1' 116.8
B5 C1' H1' 117.0
B6 C1' H1' 116.7
B2 C1' H1' 116.9
C1' B2 B7 104.1(3)
C1' B2 B3 58.2(3)
B7 B2 B3 108.6(3)
C1' B2 B8 104.2(3)
B7 B2 B8 60.8(3)
B3 B2 B8 60.1(3)
C1' B2 B6 58.2(3)
B7 B2 B6 60.1(3)
B3 B2 B6 107.9(3)
B8 B2 B6 108.8(3)
C1' B2 H2' 125.6
B7 B2 H2' 122.1
B3 B2 H2' 121.4
B8 B2 H2' 121.9
B6 B2 H2' 121.4
C1' B3 B9 104.3(4)
C1' B3 B4 58.3(3)
B9 B3 B4 60.3(3)
C1' B3 B2 58.6(3)
B9 B3 B2 108.3(3)
B4 B3 B2 108.1(3)
C1' B3 B8 104.4(3)
B9 B3 B8 60.5(3)
B4 B3 B8 108.7(3)
B2 B3 B8 60.0(3)
C1' B3 H3' 125.3
B9 B3 H3' 122.2
B4 B3 H3' 121.2
B2 B3 H3' 121.4
B8 B3 H3' 122.1
C1' B4 B10 104.0(3)
C1' B4 B3 58.4(3)
B10 B4 B3 107.9(3)
C1' B4 B9 103.9(4)
B10 B4 B9 60.3(3)
B3 B4 B9 59.7(3)
C1' B4 B5 58.4(3)
B10 B4 B5 60.1(3)
B3 B4 B5 108.1(4)
B9 B4 B5 108.4(3)
C1' B4 H4' 125.5
B10 B4 H4' 122.4
B3 B4 H4' 121.6
B9 B4 H4' 122.4
B5 B4 H4' 121.2
C1' B5 B11 103.3(3)
C1' B5 B6 58.6(3)
B11 B5 B6 59.7(3)
C1' B5 B4 58.2(3)
B11 B5 B4 107.7(3)
B6 B5 B4 108.1(4)
C1' B5 B10 103.5(3)
B11 B5 B10 60.3(3)
B6 B5 B10 108.3(3)
B4 B5 B10 59.7(3)
C1' B5 H5' 125.9
B11 B5 H5' 122.8
B6 B5 H5' 121.2
B4 B5 H5' 121.6
B10 B5 H5' 122.5
C1' B6 B11 103.3(3)
C1' B6 B5 58.4(3)
B11 B6 B5 59.8(3)
C1' B6 B7 103.6(3)
B11 B6 B7 60.2(3)
B5 B6 B7 108.2(3)
C1' B6 B2 58.3(3)
B11 B6 B2 107.2(3)
B5 B6 B2 107.8(3)
B7 B6 B2 59.4(3)
C1' B6 H6' 125.7
B11 B6 H6' 123.0
B5 B6 H6' 121.3
B7 B6 H6' 122.5
B2 B6 H6' 121.9
B2 B7 B11 107.3(3)
B2 B7 B6 60.5(3)
B11 B7 B6 59.3(3)
B2 B7 B12 106.7(3)
B11 B7 B12 59.7(3)
B6 B7 B12 107.1(3)
B2 B7 B8 59.8(3)
B11 B7 B8 107.5(3)
B6 B7 B8 108.3(3)
B12 B7 B8 59.3(3)
B2 B7 Br7 124.1(3)
B11 B7 Br7 120.8(3)
B6 B7 Br7 122.6(3)
B12 B7 Br7 120.9(3)
B8 B7 Br7 122.1(3)
B12 B8 B2 106.8(3)
B12 B8 B3 106.5(3)
B2 B8 B3 59.9(3)
B12 B8 B9 59.7(3)
B2 B8 B9 107.4(3)
B3 B8 B9 59.3(3)
B12 B8 B7 60.0(3)
B2 B8 B7 59.3(3)
B3 B8 B7 107.2(3)
B9 B8 B7 107.9(3)
B12 B8 Br8 123.7(3)
B2 B8 Br8 120.6(3)
B3 B8 Br8 122.2(3)
B9 B8 Br8 123.4(3)
B7 B8 Br8 121.1(3)
B3 B9 B12 107.2(3)
B3 B9 B4 60.1(3)
B12 B9 B4 107.1(3)
B3 B9 B10 107.8(3)
B12 B9 B10 59.6(3)
B4 B9 B10 59.7(3)
B3 B9 B8 60.2(3)
B12 B9 B8 59.7(3)
B4 B9 B8 108.3(3)
B10 B9 B8 108.0(3)
B3 B9 Br9 122.1(3)
B12 B9 Br9 122.7(3)
B4 B9 Br9 121.3(3)
B10 B9 Br9 121.2(3)
B8 B9 Br9 122.2(3)
B12 B10 B4 107.4(3)
B12 B10 B11 59.9(3)
B4 B10 B11 107.2(3)
B12 B10 B5 107.4(3)
B4 B10 B5 60.1(3)
B11 B10 B5 59.3(3)
B12 B10 B9 59.8(3)
B4 B10 B9 59.9(3)
B11 B10 B9 107.7(3)
B5 B10 B9 108.1(3)
B12 B10 Br10 118.5(3)
B4 B10 Br10 126.4(3)
B11 B10 Br10 118.7(3)
B5 B10 Br10 123.2(3)
B9 B10 Br10 122.8(3)
B6 B11 B5 60.5(3)
B6 B11 B12 108.5(3)
B5 B11 B12 108.1(3)
B6 B11 B7 60.5(3)
B5 B11 B7 109.2(3)
B12 B11 B7 60.4(3)
B6 B11 B10 109.0(3)
B5 B11 B10 60.4(3)
B12 B11 B10 59.7(3)
B7 B11 B10 108.9(3)
B6 B11 Br11 123.5(3)
B5 B11 Br11 122.4(3)
B12 B11 Br11 119.7(3)
B7 B11 Br11 121.2(3)
B10 B11 Br11 119.6(3)
B10 B12 B9 60.6(3)
B10 B12 B8 109.5(3)
B9 B12 B8 60.6(3)
B10 B12 B11 60.4(3)
B9 B12 B11 108.7(3)
B8 B12 B11 108.8(3)
B10 B12 B7 109.0(3)
B9 B12 B7 109.2(3)
B8 B12 B7 60.7(3)
B11 B12 B7 59.9(3)
B10 B12 Br12 118.7(3)
B9 B12 Br12 123.2(3)
B8 B12 Br12 124.3(3)
B11 B12 Br12 118.1(3)
B7 B12 Br12 121.0(3)
B10 Br10 Rh 92.88(14)
B11 Br11 Rh 97.21(14)
B12 Br12 Rh 97.36(13)

loop_
_geom_bond_atom_site_label_1
_geom_bond_atom_site_label_2
_geom_bond_distance
Rh C4 2.077(5)
Rh C3 2.109(5)
Rh P 2.1973(11)
Rh Br11 2.6504(5)
Rh Br12 2.6702(5)
Rh Br10 2.9514(6)
P C6 1.831(5)
P C1 1.839(5)
P C11 1.846(5)
C1 C2 1.544(7)
C1 C5 1.552(7)
C1 H1 1.0000
C2 C3 1.526(7)
C2 H2A 0.9900
C2 H2B 0.9900
C3 C4 1.415(7)
C3 H3 0.96(4)
C4 C5 1.511(6)
C4 H4 0.95(4)
C5 H5A 0.9900
C5 H5B 0.9900
C6 C7 1.546(7)
C6 C10 1.549(6)
C6 H6 1.0000
C7 C8 1.509(8)
C7 H7A 0.9900
C7 H7B 0.9900
C8 C9 1.529(8)
C8 H8A 0.9900
C8 H8B 0.9900
C9 C10 1.534(7)
C9 H9A 0.9900
C9 H9B 0.9900
C10 H10A 0.9900
C10 H10B 0.9900
C11 C12 1.529(6)
C11 C15 1.554(7)
C11 H11 1.0000
C12 C13 1.528(7)
C12 H12A 0.9900
C12 H12B 0.9900
C13 C14 1.516(8)
C13 H13A 0.9900
C13 H13B 0.9900
C14 C15 1.539(7)
C14 H14A 0.9900
C14 H14B 0.9900
C15 H15A 0.9900
C15 H15B 0.9900
C1' B4 1.697(7)
C1' B3 1.699(7)
C1' B5 1.703(7)
C1' B6 1.705(7)
C1' B2 1.706(7)
C1' H1' 0.9070
B2 B7 1.776(7)
B2 B3 1.784(7)
B2 B8 1.785(6)
B2 B6 1.794(7)
B2 H2' 1.0863
B3 B9 1.773(7)
B3 B4 1.780(8)
B3 B8 1.788(7)
B3 H3' 1.0880
B4 B10 1.780(7)
B4 B9 1.784(7)
B4 B5 1.787(7)
B4 H4' 1.0939
B5 B11 1.767(6)
B5 B6 1.781(7)
B5 B10 1.788(7)
B5 H5' 1.0867
B6 B11 1.766(6)
B6 B7 1.787(6)
B6 H6' 1.0834
B7 B11 1.781(7)
B7 B12 1.789(6)
B7 B8 1.803(7)
B7 Br7 1.935(5)
B8 B12 1.777(6)
B8 B9 1.793(7)
B8 Br8 1.942(5)
B9 B12 1.776(7)
B9 B10 1.791(7)
B9 Br9 1.950(5)
B10 B12 1.774(6)
B10 B11 1.786(7)
B10 Br10 1.946(5)
B11 B12 1.778(6)
B11 Br11 1.955(5)
B12 Br12 1.964(4)
